data_1566107
loop_
_publ_author_name
'Kamminga, Machteld E.'
'G\'elvez-Rueda, Mar\'ia C.'
'Maheshwari, Sudeep'
'van Droffelaar, Irene S.'
'Baas, Jacob'
'Blake, Graeme R.'
'Grozema, Ferdinand C.'
'Palstra, Thomas T.M.'

_publ_section_title
;
 Electronic mobility and crystal structures of 2,5-dimethylanilinium
 triiodide and tin-based organic-inorganic hybrid compounds
;
_journal_name_full 'Journal of Solid State Chemistry'
_journal_page_first 593
_journal_page_last 600
_journal_paper_doi 10.1016/j.jssc.2018.12.029
_journal_volume 270
_journal_year 2019
_chemical_formula_sum 'C8 H12 I3 N'
_chemical_formula_weight 502.89
_space_group_crystal_system monoclinic
_space_group_IT_number 11
_space_group_name_Hall '-P 2yb'
_space_group_name_H-M_alt 'P 1 21/m 1'
_atom_sites_solution_hydrogens geom
_audit_creation_method SHELXL-2014/7
_cell_angle_alpha 90
_cell_angle_beta 114.095(3)
_cell_angle_gamma 90
_cell_formula_units_Z 2
_cell_length_a 9.3195(8)
_cell_length_b 6.6052(6)
_cell_length_c 11.0657(9)
_cell_measurement_reflns_used 9938
_cell_measurement_temperature 100(2)
_cell_measurement_theta_max 36.39
_cell_measurement_theta_min 3.08
_cell_volume 621.82(9)
_computing_cell_refinement 'Bruker SAINT'
_computing_data_collection 'Bruker APEX2'
_computing_data_reduction 'Bruker SAINT'
_computing_molecular_graphics 'Bruker SHELXTL'
_computing_publication_material 'Bruker SHELXTL'
_computing_structure_refinement 'SHELXL-2014 (Sheldrick 2014)'
_computing_structure_solution 'SHELXS-97 (Sheldrick 2008)'
_diffrn_ambient_temperature 100(2)
_diffrn_measured_fraction_theta_full 0.998
_diffrn_measured_fraction_theta_max 0.999
_diffrn_measurement_device_type 'Bruker APEX-II CCD'
_diffrn_measurement_method '\f and \w scans'
_diffrn_radiation_type MoK\a
_diffrn_radiation_wavelength 0.71073
_diffrn_reflns_av_R_equivalents 0.0443
_diffrn_reflns_av_unetI/netI 0.0154
_diffrn_reflns_Laue_measured_fraction_full 0.998
_diffrn_reflns_Laue_measured_fraction_max 0.999
_diffrn_reflns_limit_h_max 13
_diffrn_reflns_limit_h_min -13
_diffrn_reflns_limit_k_max 9
_diffrn_reflns_limit_k_min -9
_diffrn_reflns_limit_l_max 15
_diffrn_reflns_limit_l_min -15
_diffrn_reflns_number 28187
_diffrn_reflns_point_group_measured_fraction_full 0.998
_diffrn_reflns_point_group_measured_fraction_max 0.999
_diffrn_reflns_theta_full 25.242
_diffrn_reflns_theta_max 30.508
_diffrn_reflns_theta_min 3.686
_exptl_absorpt_coefficient_mu 7.497
_exptl_absorpt_correction_T_max 0.0494
_exptl_absorpt_correction_T_min 0.0147
_exptl_absorpt_correction_type multi-scan
_exptl_crystal_colour black
_exptl_crystal_density_diffrn 2.686
_exptl_crystal_description Block
_exptl_crystal_F_000 452
_exptl_crystal_size_max 0.160
_exptl_crystal_size_mid 0.100
_exptl_crystal_size_min 0.080
_refine_diff_density_max 0.480
_refine_diff_density_min -2.708
_refine_diff_density_rms 0.295
_refine_ls_extinction_coef .
_refine_ls_extinction_method none
_refine_ls_goodness_of_fit_ref 1.195
_refine_ls_hydrogen_treatment constr
_refine_ls_matrix_type full
_refine_ls_number_parameters 76
_refine_ls_number_reflns 2051
_refine_ls_number_restraints 0
_refine_ls_restrained_S_all 1.195
_refine_ls_R_factor_all 0.0205
_refine_ls_R_factor_gt 0.0197
_refine_ls_shift/su_max 0.001
_refine_ls_shift/su_mean 0.000
_refine_ls_structure_factor_coef Fsqd
_refine_ls_weighting_details 'w=1/[\s^2^(Fo^2^)+(0.0307P)^2^+0.2184P] where P=(Fo^2^+2Fc^2^)/3'
_refine_ls_weighting_scheme calc
_refine_ls_wR_factor_gt 0.0512
_refine_ls_wR_factor_ref 0.0518
_reflns_Friedel_coverage 0.000
_reflns_Friedel_fraction_full .
_reflns_Friedel_fraction_max .
_reflns_number_gt 1983
_reflns_number_total 2051
_reflns_threshold_expression 'I > 2\s(I)'
_cod_data_source_file JSSC-2019-270-593.cif
_cod_data_source_block P2(1)m
_cod_original_sg_symbol_H-M 'P 21/m'
_cod_database_code 1566107
_shelx_shelxl_version_number 2014/7
_shelx_space_group_comment
;
The symmetry employed for this shelxl refinement is uniquely defined
by the following loop, which should always be used as a source of
symmetry information in preference to the above space-group names.
They are only intended as comments.
;
_shelx_estimated_absorpt_t_min 0.380
_shelx_estimated_absorpt_t_max 0.585

loop_
_space_group_symop_operation_xyz
'x, y, z'
'-x, y+1/2, -z'
'-x, -y, -z'
'x, -y-1/2, z'

loop_
_atom_site_label
_atom_site_type_symbol
_atom_site_fract_x
_atom_site_fract_y
_atom_site_fract_z
_atom_site_U_iso_or_equiv
_atom_site_adp_type
_atom_site_occupancy
_atom_site_site_symmetry_order
_atom_site_calc_flag
_atom_site_refinement_flags_posn
_atom_site_refinement_flags_adp
_atom_site_refinement_flags_occupancy
_atom_site_disorder_assembly
_atom_site_disorder_group
I1 I 0.03846(2) 0.7500 0.32487(2) 0.02060(6) Uani 1 2 d S T P . .
I2 I 0.39795(2) 0.7500 0.38528(2) 0.01889(6) Uani 1 2 d S T P . .
I3 I 0.71053(2) 0.7500 0.41982(2) 0.02109(6) Uani 1 2 d S T P . .
N1 N -0.1441(3) 0.2500 0.3193(2) 0.0242(5) Uani 1 2 d S T P . .
H1A H -0.0819 0.1486 0.3121 0.036 Uiso 0.5 1 calc R U P . .
H1B H -0.1624 0.2304 0.3932 0.036 Uiso 0.5 1 calc R U P . .
H1C H -0.0949 0.3710 0.3253 0.036 Uiso 0.5 1 calc R U P . .
C1 C -0.2901(4) 0.2500 0.0771(3) 0.0221(5) Uani 1 2 d S T P . .
C2 C -0.4326(4) 0.2500 0.2208(3) 0.0230(5) Uani 1 2 d S T P . .
H2 H -0.4292 0.2500 0.3078 0.028 Uiso 1 2 calc R U P . .
C3 C -0.5765(4) 0.2500 0.1111(3) 0.0226(5) Uani 1 2 d S T P . .
C4 C -0.1366(4) 0.2500 0.0602(3) 0.0273(6) Uani 1 2 d S T P . .
H4A H -0.1586 0.2586 -0.0341 0.041 Uiso 0.5 1 calc R U P . .
H4B H -0.0789 0.1248 0.0971 0.041 Uiso 0.5 1 calc R U P . .
H4C H -0.0730 0.3666 0.1068 0.041 Uiso 0.5 1 calc R U P . .
C5 C -0.2944(4) 0.2500 0.2019(3) 0.0209(5) Uani 1 2 d S T P . .
C6 C -0.4353(4) 0.2500 -0.0306(3) 0.0246(6) Uani 1 2 d S T P . .
H6 H -0.4386 0.2500 -0.1176 0.030 Uiso 1 2 calc R U P . .
C7 C -0.5749(4) 0.2500 -0.0148(3) 0.0246(6) Uani 1 2 d S T P . .
H7 H -0.6717 0.2500 -0.0909 0.030 Uiso 1 2 calc R U P . .
C8 C -0.7289(4) 0.2500 0.1267(4) 0.0298(6) Uani 1 2 d S T P . .
H8A H -0.7498 0.3863 0.1506 0.045 Uiso 0.5 1 calc R U P . .
H8B H -0.7223 0.1545 0.1966 0.045 Uiso 0.5 1 calc R U P . .
H8C H -0.8142 0.2092 0.0431 0.045 Uiso 0.5 1 calc R U P . .

loop_
_atom_site_aniso_label
_atom_site_aniso_U_11
_atom_site_aniso_U_22
_atom_site_aniso_U_33
_atom_site_aniso_U_23
_atom_site_aniso_U_13
_atom_site_aniso_U_12
I1 0.01722(9) 0.02175(10) 0.02206(10) 0.000 0.00723(7) 0.000
I2 0.01838(9) 0.02017(10) 0.01849(9) 0.000 0.00791(7) 0.000
I3 0.01711(10) 0.02089(10) 0.02436(10) 0.000 0.00755(7) 0.000
N1 0.0271(12) 0.0229(11) 0.0192(11) 0.000 0.0059(9) 0.000
C1 0.0275(14) 0.0177(11) 0.0211(12) 0.000 0.0098(11) 0.000
C2 0.0255(14) 0.0213(12) 0.0221(12) 0.000 0.0095(11) 0.000
C3 0.0236(13) 0.0152(11) 0.0250(13) 0.000 0.0059(11) 0.000
C4 0.0311(16) 0.0271(14) 0.0255(14) 0.000 0.0133(12) 0.000
C5 0.0246(13) 0.0181(11) 0.0178(12) 0.000 0.0062(10) 0.000
C6 0.0327(15) 0.0195(12) 0.0189(12) 0.000 0.0079(11) 0.000
C7 0.0293(15) 0.0174(12) 0.0212(12) 0.000 0.0043(11) 0.000
C8 0.0288(16) 0.0261(15) 0.0368(16) 0.000 0.0156(14) 0.000

loop_
_atom_type_symbol
_atom_type_description
_atom_type_scat_dispersion_real
_atom_type_scat_dispersion_imag
_atom_type_scat_source
C C 0.0033 0.0016 'International Tables Vol C Tables 4.2.6.8 and 6.1.1.4'
H H 0.0000 0.0000 'International Tables Vol C Tables 4.2.6.8 and 6.1.1.4'
N N 0.0061 0.0033 'International Tables Vol C Tables 4.2.6.8 and 6.1.1.4'
I I -0.4742 1.8119 'International Tables Vol C Tables 4.2.6.8 and 6.1.1.4'

loop_
_geom_angle_atom_site_label_1
_geom_angle_atom_site_label_2
_geom_angle_atom_site_label_3
_geom_angle
_geom_angle_site_symmetry_1
_geom_angle_site_symmetry_3
I3 I2 I1 175.996(8) . .
C6 C1 C5 115.9(3) . .
C6 C1 C4 122.1(3) . .
C5 C1 C4 122.0(3) . .
C5 C2 C3 119.4(3) . .
C2 C3 C7 118.0(3) . .
C2 C3 C8 121.3(3) . .
C7 C3 C8 120.7(3) . .
C2 C5 C1 123.5(3) . .
C2 C5 N1 118.3(2) . .
C1 C5 N1 118.2(3) . .
C7 C6 C1 121.9(3) . .
C6 C7 C3 121.3(3) . .

loop_
_geom_bond_atom_site_label_1
_geom_bond_atom_site_label_2
_geom_bond_distance
_geom_bond_site_symmetry_2
I1 I2 3.1373(4) .
I2 I3 2.7790(3) .
N1 C5 1.471(4) .
C1 C6 1.391(4) .
C1 C5 1.397(4) .
C1 C4 1.517(4) .
C2 C5 1.387(4) .
C2 C3 1.394(4) .
C3 C7 1.399(4) .
C3 C8 1.499(4) .
C6 C7 1.381(4) .
